data_2201653
loop_
_publ_author_name
'Guido Kickelbick'
'Mehdi Amirnasr'
'Aliakbar Dehno Khalaji'
'Saeed Dehghanpour'

_publ_section_title Di-\m-iodo-bis{[bis(<i>trans</i>-cinnamaldehyde)ethylenediimine-\k^2^<i>N,N</i>']copper(I)}
_journal_issue 8
_journal_name_full 'Acta Crystallographica Section E'
_journal_page_first m381
_journal_page_last m382
_journal_paper_doi 10.1107/S160053680201139X
_journal_volume 58
_journal_year 2002
_chemical_formula_iupac '[Cu2 I2 (C20 H20 N2)2]'
_chemical_formula_moiety 'C40 H40 Cu2 I2 N4'
_chemical_formula_sum 'C40 H40 Cu2 I2 N4'
_chemical_formula_weight 957.64
_chemical_name_systematic ?
_space_group_IT_number 15
_symmetry_cell_setting monoclinic
_symmetry_space_group_name_Hall '-C 2yc'
_symmetry_space_group_name_H-M 'C 1 2/c 1'
_atom_sites_solution_hydrogens geom
_atom_sites_solution_primary direct
_atom_sites_solution_secondary difmap
_audit_creation_method SHELXL-97
_cell_angle_alpha 90.00
_cell_angle_beta 95.877(4)
_cell_angle_gamma 90.00
_cell_formula_units_Z 4
_cell_length_a 12.031(3)
_cell_length_b 11.926(3)
_cell_length_c 27.060(7)
_cell_measurement_reflns_used 3249
_cell_measurement_temperature 294(2)
_cell_measurement_theta_max 24.431
_cell_measurement_theta_min 3.027
_cell_volume 3862.2(17)
_computing_cell_refinement 'SAINT (Bruker, 1997)'
_computing_data_collection 'SMART (Bruker, 1997)'
_computing_data_reduction SAINT
_computing_molecular_graphics 'SHELXTL (Bruker, 1998)'
_computing_publication_material SHELXL97
_computing_structure_refinement 'SHELXL97 (Sheldrick, 1997)'
_computing_structure_solution 'SHELXS97 (Sheldrick, 1997)'
_diffrn_ambient_temperature 294(2)
_diffrn_measured_fraction_theta_full 0.998
_diffrn_measured_fraction_theta_max 0.998
_diffrn_measurement_device_type 'Bruker SMART CCD area-detector'
_diffrn_measurement_method \w'
_diffrn_radiation_monochromator graphite
_diffrn_radiation_source 'fine-focus sealed tube'
_diffrn_radiation_type MoK\a
_diffrn_radiation_wavelength 0.71073
_diffrn_reflns_av_R_equivalents 0.0576
_diffrn_reflns_av_sigmaI/netI 0.0705
_diffrn_reflns_limit_h_max 15
_diffrn_reflns_limit_h_min -15
_diffrn_reflns_limit_k_max 14
_diffrn_reflns_limit_k_min -14
_diffrn_reflns_limit_l_max 17
_diffrn_reflns_limit_l_min -33
_diffrn_reflns_number 11236
_diffrn_reflns_theta_full 26.37
_diffrn_reflns_theta_max 26.37
_diffrn_reflns_theta_min 2.41
_diffrn_standards_decay_% none
_exptl_absorpt_coefficient_mu 2.732
_exptl_absorpt_correction_T_max 0.9225
_exptl_absorpt_correction_T_min 0.6110
_exptl_absorpt_correction_type multi-scan
_exptl_absorpt_process_details '(SADABS; Sheldrick, 1996)'
_exptl_crystal_colour orange
_exptl_crystal_density_diffrn 1.647
_exptl_crystal_density_method 'not measured'
_exptl_crystal_description plate
_exptl_crystal_F_000 1888
_exptl_crystal_size_max 0.20
_exptl_crystal_size_mid 0.20
_exptl_crystal_size_min 0.03
_refine_diff_density_max 1.722
_refine_diff_density_min -1.013
_refine_ls_extinction_method none
_refine_ls_goodness_of_fit_ref 1.105
_refine_ls_hydrogen_treatment constr
_refine_ls_matrix_type full
_refine_ls_number_parameters 217
_refine_ls_number_reflns 3953
_refine_ls_number_restraints 0
_refine_ls_restrained_S_all 1.105
_refine_ls_R_factor_all 0.1066
_refine_ls_R_factor_gt 0.0680
_refine_ls_shift/su_max 0.001
_refine_ls_shift/su_mean 0.000
_refine_ls_structure_factor_coef Fsqd
_refine_ls_weighting_details 'calc w = 1/[\s^2^(Fo^2^)+(0.034P)^2^+62.8396P] where P = (Fo^2^+2Fc^2^)/3'
_refine_ls_weighting_scheme calc
_refine_ls_wR_factor_gt 0.1430
_refine_ls_wR_factor_ref 0.1580
_reflns_number_gt 2614
_reflns_number_total 3953
_reflns_threshold_expression I>2\s(I)
_cod_data_source_file wn6104.cif
_cod_data_source_block I
_cod_depositor_comments
;
The following automatic conversions were performed:
'_geom_bond_publ_flag' value 'Y' changed to 'y' according to
'/home/saulius/struct/CIF-dictionaries/cif_core.dic' dictionary named
'cif_core.dic' version 2.4.1 from 2010-06-29 (12 times).

Automatic conversion script
Id: cif_fix_enum 1527 2010-12-29 10:47:43Z saulius 

The following automatic conversions were performed:

'_geom_bond_publ_flag' value 'Y' changed to 'y' according to
/home/saulius/struct/CIF-dictionaries/cif_core.dic dictionary named
'cif_core.dic' version 2.4.1 from 2010-06-29 (12
times).

'_geom_angle_publ_flag' value 'Y' changed to 'y' according
to /home/saulius/struct/CIF-dictionaries/cif_core.dic dictionary
named 'cif_core.dic' version 2.4.1 from 2010-06-29 (9 times).

Automatic conversion script
Id: cif_fix_values 1715 2011-07-08 13:25:40Z adriana 
;
_cod_original_cell_volume 3862.2(16)
_cod_original_sg_symbol_H-M 'C 2/c'
_cod_database_code 2201653
_cod_database_fobs_code 2201653

loop_
_symmetry_equiv_pos_as_xyz
'x, y, z'
'-x, y, -z+1/2'
'x+1/2, y+1/2, z'
'-x+1/2, y+1/2, -z+1/2'
'-x, -y, -z'
'x, -y, z-1/2'
'-x+1/2, -y+1/2, -z'
'x+1/2, -y+1/2, z-1/2'

loop_
_atom_site_label
_atom_site_fract_x
_atom_site_fract_y
_atom_site_fract_z
_atom_site_U_iso_or_equiv
_atom_site_adp_type
_atom_site_calc_flag
_atom_site_refinement_flags
_atom_site_occupancy
_atom_site_disorder_assembly
_atom_site_disorder_group
_atom_site_type_symbol
I1 -0.13653(5) 0.03525(5) 0.54957(3) 0.0511(2) Uani d . 1 . . I
Cu1 0.01233(10) 0.10648(8) 0.48879(4) 0.0454(3) Uani d . 1 . . Cu
C1 -0.1429(9) -0.0183(9) 0.2854(4) 0.063(3) Uani d . 1 . . C
H1A -0.1338 -0.0463 0.3177 0.076 Uiso calc R 1 . . H
C2 -0.1484(10) -0.0911(10) 0.2460(5) 0.073(3) Uani d . 1 . . C
H2A -0.1447 -0.1679 0.2519 0.088 Uiso calc R 1 . . H
C3 -0.1596(9) -0.0521(11) 0.1978(4) 0.069(3) Uani d . 1 . . C
H3A -0.1606 -0.1017 0.1712 0.083 Uiso calc R 1 . . H
C4 -0.1692(10) 0.0622(10) 0.1896(4) 0.070(3) Uani d . 1 . . C
H4A -0.1785 0.0901 0.1574 0.084 Uiso calc R 1 . . H
C5 -0.1649(9) 0.1339(10) 0.2291(4) 0.063(3) Uani d . 1 . . C
H5A -0.1719 0.2104 0.2230 0.076 Uiso calc R 1 . . H
C6 -0.1507(8) 0.0976(9) 0.2777(4) 0.051(2) Uani d . 1 . . C
C7 -0.1440(8) 0.1774(9) 0.3179(4) 0.053(2) Uani d . 1 . . C
H7A -0.1696 0.2493 0.3099 0.063 Uiso calc R 1 . . H
C8 -0.1050(8) 0.1596(8) 0.3655(3) 0.050(2) Uani d . 1 . . C
H8A -0.0780 0.0890 0.3751 0.061 Uiso calc R 1 . . H
C9 -0.1039(7) 0.2483(8) 0.4023(4) 0.048(2) Uani d . 1 . . C
H9A -0.1315 0.3185 0.3922 0.057 Uiso calc R 1 . . H
N10 -0.0671(6) 0.2346(6) 0.4474(3) 0.0446(18) Uani d . 1 . . N
C11 -0.0685(8) 0.3305(7) 0.4817(4) 0.050(2) Uani d . 1 . . C
H11A -0.1207 0.3161 0.5059 0.060 Uiso calc R 1 . . H
H11B -0.0928 0.3974 0.4632 0.060 Uiso calc R 1 . . H
C12 0.0476(8) 0.3487(7) 0.5079(4) 0.049(2) Uani d . 1 . . C
H12A 0.0961 0.3796 0.4848 0.058 Uiso calc R 1 . . H
H12B 0.0443 0.4014 0.5350 0.058 Uiso calc R 1 . . H
N13 0.0928(7) 0.2397(6) 0.5274(3) 0.0441(18) Uani d . 1 . . N
C14 0.1719(8) 0.2419(8) 0.5622(4) 0.048(2) Uani d . 1 . . C
H14A 0.1955 0.3105 0.5759 0.057 Uiso calc R 1 . . H
C15 0.2257(7) 0.1408(7) 0.5809(3) 0.044(2) Uani d . 1 . . C
H15A 0.1955 0.0727 0.5695 0.053 Uiso calc R 1 . . H
C16 0.3159(7) 0.1388(8) 0.6134(4) 0.049(2) Uani d . 1 . . C
H16A 0.3409 0.2076 0.6263 0.059 Uiso calc R 1 . . H
C17 0.3807(7) 0.0403(9) 0.6314(3) 0.048(2) Uani d . 1 . . C
C18 0.4634(9) 0.0502(11) 0.6704(4) 0.072(3) Uani d . 1 . . C
H18A 0.4769 0.1192 0.6859 0.086 Uiso calc R 1 . . H
C19 0.5261(10) -0.0421(14) 0.6865(5) 0.089(4) Uani d . 1 . . C
H19A 0.5810 -0.0351 0.7132 0.107 Uiso calc R 1 . . H
C20 0.5083(12) -0.1449(12) 0.6636(5) 0.087(4) Uani d . 1 . . C
H20A 0.5515 -0.2064 0.6745 0.104 Uiso calc R 1 . . H
C21 0.4270(11) -0.1563(10) 0.6246(5) 0.073(3) Uani d . 1 . . C
H21A 0.4140 -0.2256 0.6094 0.088 Uiso calc R 1 . . H
C22 0.3649(9) -0.0645(8) 0.6082(4) 0.056(3) Uani d . 1 . . C
H22A 0.3111 -0.0721 0.5812 0.067 Uiso calc R 1 . . H

loop_
_atom_site_aniso_label
_atom_site_aniso_U_11
_atom_site_aniso_U_22
_atom_site_aniso_U_33
_atom_site_aniso_U_12
_atom_site_aniso_U_13
_atom_site_aniso_U_23
I1 0.0550(4) 0.0385(3) 0.0625(4) 0.0060(3) 0.0187(3) -0.0012(3)
Cu1 0.0544(7) 0.0237(5) 0.0570(7) 0.0049(5) 0.0004(5) -0.0005(5)
C1 0.074(7) 0.064(7) 0.050(6) -0.004(6) 0.001(5) 0.015(6)
C2 0.092(9) 0.055(7) 0.071(8) -0.003(6) -0.001(7) 0.002(6)
C3 0.068(7) 0.080(9) 0.058(7) -0.003(6) -0.003(6) -0.008(6)
C4 0.073(8) 0.078(9) 0.056(7) 0.000(6) -0.003(6) 0.005(6)
C5 0.061(7) 0.066(7) 0.061(7) 0.002(6) -0.005(6) 0.009(6)
C6 0.035(5) 0.065(7) 0.053(6) 0.001(5) 0.002(4) 0.010(5)
C7 0.055(6) 0.049(6) 0.053(6) 0.005(5) 0.000(5) 0.002(5)
C8 0.061(6) 0.042(5) 0.048(6) 0.004(5) 0.000(5) 0.004(4)
C9 0.046(5) 0.039(5) 0.058(6) 0.012(4) 0.001(5) 0.011(5)
N10 0.049(4) 0.031(4) 0.053(5) 0.012(3) 0.001(4) 0.001(3)
C11 0.054(6) 0.025(4) 0.072(7) 0.016(4) 0.009(5) 0.000(4)
C12 0.054(6) 0.022(4) 0.071(7) -0.003(4) 0.015(5) -0.008(4)
N13 0.059(5) 0.027(4) 0.047(5) 0.005(3) 0.011(4) -0.006(3)
C14 0.047(5) 0.040(5) 0.056(6) -0.002(4) 0.005(5) -0.013(5)
C15 0.038(5) 0.035(5) 0.057(6) -0.001(4) 0.001(4) -0.005(4)
C16 0.038(5) 0.048(5) 0.061(6) -0.010(4) 0.003(5) -0.015(5)
C17 0.038(5) 0.057(6) 0.049(5) -0.001(5) 0.006(4) -0.006(5)
C18 0.051(6) 0.091(9) 0.073(8) 0.002(6) 0.000(6) -0.009(7)
C19 0.058(7) 0.135(13) 0.071(8) 0.029(9) -0.014(6) -0.002(9)
C20 0.100(11) 0.078(9) 0.084(10) 0.031(8) 0.021(8) 0.018(8)
C21 0.084(9) 0.058(7) 0.081(9) 0.020(6) 0.019(7) 0.011(6)
C22 0.056(6) 0.054(6) 0.058(6) 0.003(5) 0.010(5) -0.003(5)

loop_
_atom_type_symbol
_atom_type_description
_atom_type_scat_dispersion_real
_atom_type_scat_dispersion_imag
_atom_type_scat_source
C C 0.0033 0.0016 'International Tables Vol C Tables 4.2.6.8 and 6.1.1.4'
H H 0.0000 0.0000 'International Tables Vol C Tables 4.2.6.8 and 6.1.1.4'
N N 0.0061 0.0033 'International Tables Vol C Tables 4.2.6.8 and 6.1.1.4'
Cu Cu 0.3201 1.2651 'International Tables Vol C Tables 4.2.6.8 and 6.1.1.4'
I I -0.4742 1.8119 'International Tables Vol C Tables 4.2.6.8 and 6.1.1.4'

loop_
_geom_angle_atom_site_label_1
_geom_angle_atom_site_label_2
_geom_angle_atom_site_label_3
_geom_angle_site_symmetry_1
_geom_angle_site_symmetry_3
_geom_angle
_geom_angle_publ_flag
Cu1 I1 Cu1 5_556 . 60.35(4) y
N10 Cu1 N13 . . 82.7(3) y
N10 Cu1 I1 . 5_556 121.8(2) y
N13 Cu1 I1 . 5_556 116.7(2) y
N10 Cu1 Cu1 . 5_556 141.2(2) ?
N13 Cu1 Cu1 . 5_556 132.6(2) ?
I1 Cu1 Cu1 5_556 5_556 62.53(5) ?
N10 Cu1 I1 . . 105.3(2) y
N13 Cu1 I1 . . 103.8(2) y
I1 Cu1 I1 5_556 . 119.65(4) y
Cu1 Cu1 I1 5_556 . 57.12(5) ?
C2 C1 C6 . . 120.8(10) ?
C2 C1 H1A . . 119.6 ?
C6 C1 H1A . . 119.6 ?
C1 C2 C3 . . 121.0(11) ?
C1 C2 H2A . . 119.5 ?
C3 C2 H2A . . 119.5 ?
C2 C3 C4 . . 118.8(12) ?
C2 C3 H3A . . 120.6 ?
C4 C3 H3A . . 120.6 ?
C5 C4 C3 . . 119.8(11) ?
C5 C4 H4A . . 120.1 ?
C3 C4 H4A . . 120.1 ?
C4 C5 C6 . . 122.7(11) ?
C4 C5 H5A . . 118.6 ?
C6 C5 H5A . . 118.6 ?
C5 C6 C1 . . 116.9(10) ?
C5 C6 C7 . . 120.3(10) ?
C1 C6 C7 . . 122.8(9) ?
C8 C7 C6 . . 127.4(9) ?
C8 C7 H7A . . 116.3 ?
C6 C7 H7A . . 116.3 ?
C7 C8 C9 . . 121.4(9) ?
C7 C8 H8A . . 119.3 ?
C9 C8 H8A . . 119.3 ?
N10 C9 C8 . . 123.0(8) ?
N10 C9 H9A . . 118.5 ?
C8 C9 H9A . . 118.5 ?
C9 N10 C11 . . 118.7(7) y
C9 N10 Cu1 . . 135.5(6) ?
C11 N10 Cu1 . . 105.5(5) ?
N10 C11 C12 . . 109.6(7) ?
N10 C11 H11A . . 109.7 ?
C12 C11 H11A . . 109.7 ?
N10 C11 H11B . . 109.7 ?
C12 C11 H11B . . 109.7 ?
H11A C11 H11B . . 108.2 ?
N13 C12 C11 . . 109.1(7) ?
N13 C12 H12A . . 109.9 ?
C11 C12 H12A . . 109.9 ?
N13 C12 H12B . . 109.9 ?
C11 C12 H12B . . 109.9 ?
H12A C12 H12B . . 108.3 ?
C14 N13 C12 . . 117.7(8) y
C14 N13 Cu1 . . 131.5(6) ?
C12 N13 Cu1 . . 110.7(6) ?
N13 C14 C15 . . 121.3(8) ?
N13 C14 H14A . . 119.3 ?
C15 C14 H14A . . 119.3 ?
C16 C15 C14 . . 123.9(9) ?
C16 C15 H15A . . 118.0 ?
C14 C15 H15A . . 118.0 ?
C15 C16 C17 . . 127.4(9) ?
C15 C16 H16A . . 116.3 ?
C17 C16 H16A . . 116.3 ?
C18 C17 C22 . . 118.2(10) ?
C18 C17 C16 . . 120.2(10) ?
C22 C17 C16 . . 121.6(8) ?
C19 C18 C17 . . 120.1(12) ?
C19 C18 H18A . . 119.9 ?
C17 C18 H18A . . 119.9 ?
C18 C19 C20 . . 120.7(12) ?
C18 C19 H19A . . 119.6 ?
C20 C19 H19A . . 119.6 ?
C21 C20 C19 . . 120.0(12) ?
C21 C20 H20A . . 120.0 ?
C19 C20 H20A . . 120.0 ?
C20 C21 C22 . . 119.5(12) ?
C20 C21 H21A . . 120.3 ?
C22 C21 H21A . . 120.3 ?
C21 C22 C17 . . 121.5(11) ?
C21 C22 H22A . . 119.3 ?
C17 C22 H22A . . 119.3 ?

loop_
_geom_bond_atom_site_label_1
_geom_bond_atom_site_label_2
_geom_bond_site_symmetry_2
_geom_bond_distance
_geom_bond_publ_flag
I1 Cu1 5_556 2.5466(13) y
I1 Cu1 . 2.6903(14) y
Cu1 N10 . 2.069(7) y
Cu1 N13 . 2.085(7) y
Cu1 I1 5_556 2.5466(13) ?
Cu1 Cu1 5_556 2.635(2) ?
C1 C2 . 1.372(15) ?
C1 C6 . 1.399(14) ?
C1 H1A . 0.9300 ?
C2 C3 . 1.379(16) ?
C2 H2A . 0.9300 ?
C3 C4 . 1.384(16) ?
C3 H3A . 0.9300 ?
C4 C5 . 1.365(15) ?
C4 H4A . 0.9300 ?
C5 C6 . 1.378(14) ?
C5 H5A . 0.9300 ?
C6 C7 . 1.441(14) y
C7 C8 . 1.341(13) y
C7 H7A . 0.9300 ?
C8 C9 . 1.452(13) y
C8 H8A . 0.9300 ?
C9 N10 . 1.268(11) y
C9 H9A . 0.9300 ?
N10 C11 . 1.473(11) ?
C11 C12 . 1.516(13) ?
C11 H11A . 0.9700 ?
C11 H11B . 0.9700 ?
C12 N13 . 1.485(11) ?
C12 H12A . 0.9700 ?
C12 H12B . 0.9700 ?
N13 C14 . 1.269(11) y
C14 C15 . 1.436(12) y
C14 H14A . 0.9300 ?
C15 C16 . 1.325(12) y
C15 H15A . 0.9300 ?
C16 C17 . 1.464(13) y
C16 H16A . 0.9300 ?
C17 C18 . 1.381(14) ?
C17 C22 . 1.402(14) ?
C18 C19 . 1.380(17) ?
C18 H18A . 0.9300 ?
C19 C20 . 1.381(19) ?
C19 H19A . 0.9300 ?
C20 C21 . 1.369(17) ?
C20 H20A . 0.9300 ?
C21 C22 . 1.373(14) ?
C21 H21A . 0.9300 ?
C22 H22A . 0.9300 ?
